data_7234830
loop_
_publ_author_name
'Madoka Yamaguchi'
'Shunichiro Ito'
'Amane Hirose'
'Kazuo Tanaka'
'Yoshiki Chujo'

_publ_section_title
;
 Modulation of sensitivity to mechanical stimulus in mechanofluorochromic
 properties by altering substituent positions in solid-state emissive
 diiodo boron diiminates
;
_journal_name_full 'Journal of Materials Chemistry C'
_journal_page_first 5314
_journal_page_last 5319
_journal_paper_doi 10.1039/C6TC01111J
_journal_volume 4
_journal_year 2016
_chemical_formula_sum 'C27 H19 B F2 I2 N2 O0'
_chemical_formula_weight 674.05
_space_group_crystal_system monoclinic
_space_group_IT_number 14
_space_group_name_Hall '-P 2ybc'
_space_group_name_H-M_alt 'P 1 21/c 1'
_atom_sites_solution_hydrogens geom
_cell_angle_alpha 90
_cell_angle_beta 94.901(7)
_cell_angle_gamma 90
_cell_formula_units_Z 4
_cell_length_a 7.4834(8)
_cell_length_b 20.9617(19)
_cell_length_c 15.6517(15)
_cell_measurement_reflns_used 14352
_cell_measurement_temperature 296(2)
_cell_measurement_theta_max 54.84
_cell_measurement_theta_min 6.17
_cell_volume 2446.2(4)
_computing_structure_refinement 'SHELXL-2014/7 (Sheldrick, 2014)'
_diffrn_ambient_temperature 296(2)
_diffrn_measured_fraction_theta_full 0.997
_diffrn_measured_fraction_theta_max 0.995
_diffrn_measurement_device_type goniometer
_diffrn_radiation_type MoK\a
_diffrn_radiation_wavelength 0.71075
_diffrn_reflns_av_R_equivalents 0.0798
_diffrn_reflns_av_unetI/netI 0.0699
_diffrn_reflns_Laue_measured_fraction_full 0.997
_diffrn_reflns_Laue_measured_fraction_max 0.995
_diffrn_reflns_limit_h_max 9
_diffrn_reflns_limit_h_min -9
_diffrn_reflns_limit_k_max 26
_diffrn_reflns_limit_k_min -27
_diffrn_reflns_limit_l_max 20
_diffrn_reflns_limit_l_min -15
_diffrn_reflns_number 22048
_diffrn_reflns_point_group_measured_fraction_full 0.997
_diffrn_reflns_point_group_measured_fraction_max 0.995
_diffrn_reflns_theta_full 25.242
_diffrn_reflns_theta_max 27.451
_diffrn_reflns_theta_min 3.083
_exptl_absorpt_coefficient_mu 2.605
_exptl_absorpt_correction_type none
_exptl_crystal_colour yellow
_exptl_crystal_density_diffrn 1.830
_exptl_crystal_description equiaxed
_exptl_crystal_F_000 1296
_exptl_crystal_size_max 0.100
_exptl_crystal_size_mid 0.100
_exptl_crystal_size_min 0.100
_refine_diff_density_max 1.630
_refine_diff_density_min -1.197
_refine_diff_density_rms 0.147
_refine_ls_extinction_coef .
_refine_ls_extinction_method none
_refine_ls_goodness_of_fit_ref 1.003
_refine_ls_hydrogen_treatment constr
_refine_ls_matrix_type full
_refine_ls_number_parameters 307
_refine_ls_number_reflns 5559
_refine_ls_number_restraints 0
_refine_ls_restrained_S_all 1.003
_refine_ls_R_factor_all 0.0597
_refine_ls_R_factor_gt 0.0477
_refine_ls_shift/su_max 0.002
_refine_ls_shift/su_mean 0.000
_refine_ls_structure_factor_coef Fsqd
_refine_ls_weighting_details 'w=1/[\s^2^(Fo^2^)+(0.1000P)^2^] where P=(Fo^2^+2Fc^2^)/3'
_refine_ls_weighting_scheme calc
_refine_ls_wR_factor_gt 0.1377
_refine_ls_wR_factor_ref 0.1496
_reflns_Friedel_coverage 0.000
_reflns_Friedel_fraction_full .
_reflns_Friedel_fraction_max .
_reflns_number_gt 4709
_reflns_number_total 5559
_reflns_threshold_expression 'I > 2\s(I)'
_cod_data_source_file J-Mater-Chem-C-2016-4-5314.cif
_cod_data_source_block 4
_cod_original_sg_symbol_H-M 'P 21/c'
_cod_database_code 7234830
_shelx_space_group_comment
;
The symmetry employed for this shelxl refinement is uniquely defined
by the following loop, which should always be used as a source of
symmetry information in preference to the above space-group names.
They are only intended as comments.
;
_shelx_estimated_absorpt_t_min 0.781
_shelx_estimated_absorpt_t_max 0.781

loop_
_space_group_symop_operation_xyz
'x, y, z'
'-x, y+1/2, -z+1/2'
'-x, -y, -z'
'x, -y-1/2, z-1/2'

loop_
_atom_site_label
_atom_site_type_symbol
_atom_site_fract_x
_atom_site_fract_y
_atom_site_fract_z
_atom_site_U_iso_or_equiv
_atom_site_adp_type
_atom_site_occupancy
_atom_site_site_symmetry_order
_atom_site_calc_flag
_atom_site_refinement_flags_posn
_atom_site_refinement_flags_adp
_atom_site_refinement_flags_occupancy
_atom_site_disorder_assembly
_atom_site_disorder_group
I001 I 0.18601(4) 0.50046(2) 0.09373(2) 0.03057(14) Uani 1 1 d . . . . .
I002 I 1.36822(4) 0.89394(2) 0.32196(2) 0.03183(14) Uani 1 1 d . . . . .
F003 F 0.3833(4) 0.73783(13) 0.6117(2) 0.0353(7) Uani 1 1 d . . . . .
F004 F 0.6134(4) 0.66627(14) 0.62422(19) 0.0361(7) Uani 1 1 d . . . . .
N005 N 0.4178(5) 0.66782(17) 0.4922(3) 0.0262(9) Uani 1 1 d . . . . .
N006 N 0.6386(5) 0.75685(17) 0.5315(2) 0.0228(8) Uani 1 1 d . . . . .
C007 C 1.1393(6) 0.8501(2) 0.3639(3) 0.0253(10) Uani 1 1 d . . . . .
C008 C 1.1496(6) 0.8257(2) 0.4469(3) 0.0267(10) Uani 1 1 d . . . . .
H1 H 1.2559 0.8283 0.4821 0.032 Uiso 1 1 calc R U . . .
C009 C 0.2716(6) 0.5555(2) 0.2013(3) 0.0243(10) Uani 1 1 d . . . . .
C00A C 0.9837(6) 0.8456(2) 0.3104(3) 0.0273(10) Uani 1 1 d . . . . .
H2 H 0.9785 0.8616 0.2549 0.033 Uiso 1 1 calc R U . . .
C00B C 0.9992(6) 0.7974(2) 0.4764(3) 0.0261(10) Uani 1 1 d . . . . .
H3 H 1.0047 0.7810 0.5318 0.031 Uiso 1 1 calc R U . . .
C00C C 0.8345(6) 0.8168(2) 0.3410(3) 0.0239(9) Uani 1 1 d . . . . .
H4 H 0.7292 0.8133 0.3052 0.029 Uiso 1 1 calc R U . . .
C00D C 0.2622(7) 0.6317(2) 0.5120(3) 0.0254(10) Uani 1 1 d . . . . .
C00E C 0.3411(6) 0.6586(2) 0.2620(3) 0.0236(10) Uani 1 1 d . . . . .
H5 H 0.3484 0.7026 0.2560 0.028 Uiso 1 1 calc R U . . .
C00F C 0.6950(6) 0.8102(2) 0.5879(3) 0.0254(10) Uani 1 1 d . . . . .
C00G C 0.6030(6) 0.7129(2) 0.3935(3) 0.0263(10) Uani 1 1 d . . . . .
H6 H 0.6400 0.7121 0.3383 0.032 Uiso 1 1 calc R U . . .
C00H C 0.8398(6) 0.7932(2) 0.4237(3) 0.0222(9) Uani 1 1 d . . . . .
C00I C 0.6875(6) 0.7555(2) 0.4521(3) 0.0233(9) Uani 1 1 d . . . . .
C00J C 0.3184(6) 0.5256(2) 0.2792(3) 0.0262(10) Uani 1 1 d . . . . .
H7 H 0.3118 0.4815 0.2845 0.031 Uiso 1 1 calc R U . . .
C00K C 0.3765(6) 0.5641(2) 0.3501(3) 0.0269(10) Uani 1 1 d . . . . .
H8 H 0.4059 0.5453 0.4032 0.032 Uiso 1 1 calc R U . . .
C00L C 0.3903(6) 0.6297(2) 0.3417(3) 0.0252(10) Uani 1 1 d . . . . .
C00M C 0.2774(8) 0.5884(2) 0.5780(3) 0.0363(12) Uani 1 1 d . . . . .
H9 H 0.3883 0.5814 0.6079 0.044 Uiso 1 1 calc R U . . .
C00N C 0.2811(6) 0.6207(2) 0.1919(3) 0.0252(10) Uani 1 1 d . . . . .
H10 H 0.2477 0.6395 0.1391 0.030 Uiso 1 1 calc R U . . .
C00O C 0.6468(6) 0.8721(2) 0.5625(3) 0.0297(11) Uani 1 1 d . . . . .
H11 H 0.5822 0.8797 0.5100 0.036 Uiso 1 1 calc R U . . .
C00P C 0.4662(6) 0.6713(2) 0.4125(3) 0.0237(10) Uani 1 1 d . . . . .
C00Q C 0.0967(7) 0.6423(2) 0.4672(3) 0.0288(11) Uani 1 1 d . . . . .
H12 H 0.0871 0.6715 0.4223 0.035 Uiso 1 1 calc R U . . .
C00R C 0.7927(7) 0.9112(3) 0.6950(4) 0.0377(13) Uani 1 1 d . . . . .
H13 H 0.8272 0.9452 0.7310 0.045 Uiso 1 1 calc R U . . .
C00S C 0.7873(7) 0.7980(2) 0.6660(3) 0.0310(11) Uani 1 1 d . . . . .
H14 H 0.8157 0.7563 0.6827 0.037 Uiso 1 1 calc R U . . .
C00T C 0.6977(7) 0.9223(3) 0.6177(4) 0.0338(12) Uani 1 1 d . . . . .
H15 H 0.6668 0.9638 0.6018 0.041 Uiso 1 1 calc R U . . .
C00U C 0.8373(7) 0.8491(2) 0.7195(3) 0.0334(12) Uani 1 1 d . . . . .
H16 H 0.9012 0.8416 0.7722 0.040 Uiso 1 1 calc R U . . .
C00V C 0.1255(9) 0.5546(3) 0.6006(4) 0.0502(17) Uani 1 1 d . . . . .
H17 H 0.1358 0.5250 0.6450 0.060 Uiso 1 1 calc R U . . .
C00W C -0.0406(9) 0.5659(3) 0.5555(4) 0.0476(16) Uani 1 1 d . . . . .
H18 H -0.1417 0.5441 0.5703 0.057 Uiso 1 1 calc R U . . .
C00X C -0.0554(9) 0.6095(3) 0.4890(4) 0.0395(13) Uani 1 1 d . . . . .
H19 H -0.1660 0.6170 0.4589 0.047 Uiso 1 1 calc R U . . .
B00Y B 0.5134(8) 0.7072(3) 0.5678(4) 0.0306(12) Uani 1 1 d . . . . .

loop_
_atom_site_aniso_label
_atom_site_aniso_U_11
_atom_site_aniso_U_22
_atom_site_aniso_U_33
_atom_site_aniso_U_23
_atom_site_aniso_U_13
_atom_site_aniso_U_12
I001 0.0302(2) 0.0329(2) 0.0281(2) -0.00874(12) -0.00101(16) 0.00142(12)
I002 0.0227(2) 0.0404(2) 0.0330(2) 0.00392(13) 0.00610(15) -0.00579(13)
F003 0.0374(17) 0.0375(16) 0.0333(18) -0.0110(12) 0.0153(14) -0.0113(13)
F004 0.0362(17) 0.0426(17) 0.0287(17) 0.0084(12) -0.0023(13) -0.0123(13)
N005 0.029(2) 0.0230(19) 0.028(2) -0.0014(15) 0.0078(17) -0.0060(16)
N006 0.024(2) 0.0280(19) 0.016(2) -0.0047(14) 0.0016(16) -0.0054(15)
C007 0.021(2) 0.030(2) 0.026(3) -0.0054(18) 0.0058(19) 0.0015(18)
C008 0.017(2) 0.036(3) 0.028(3) -0.0044(19) 0.0042(19) -0.0016(19)
C009 0.020(2) 0.030(2) 0.023(3) -0.0069(18) 0.0060(19) -0.0005(18)
C00A 0.031(3) 0.033(2) 0.020(2) 0.0031(18) 0.007(2) 0.000(2)
C00B 0.031(3) 0.030(2) 0.018(2) -0.0027(18) 0.0063(19) -0.0023(19)
C00C 0.022(2) 0.026(2) 0.023(2) -0.0023(17) 0.0019(19) 0.0020(18)
C00D 0.033(3) 0.024(2) 0.020(2) -0.0016(17) 0.010(2) -0.0056(19)
C00E 0.026(2) 0.022(2) 0.023(2) 0.0010(17) 0.0046(19) 0.0005(18)
C00F 0.023(2) 0.033(2) 0.022(3) -0.0062(18) 0.0073(19) -0.0065(19)
C00G 0.025(2) 0.028(2) 0.027(3) -0.0021(18) 0.009(2) -0.0038(19)
C00H 0.020(2) 0.028(2) 0.020(2) -0.0027(17) 0.0088(18) -0.0025(17)
C00I 0.023(2) 0.019(2) 0.029(3) 0.0017(17) 0.0039(19) -0.0015(17)
C00J 0.026(3) 0.026(2) 0.027(3) -0.0025(18) 0.007(2) 0.000(2)
C00K 0.034(3) 0.024(2) 0.023(3) 0.0050(17) 0.004(2) -0.0045(19)
C00L 0.024(2) 0.028(2) 0.024(3) -0.0060(18) 0.0041(19) -0.0025(19)
C00M 0.047(3) 0.030(3) 0.030(3) 0.000(2) -0.001(2) -0.013(2)
C00N 0.024(2) 0.030(2) 0.023(3) -0.0016(18) 0.0033(19) -0.0009(19)
C00O 0.022(3) 0.034(3) 0.034(3) -0.004(2) 0.009(2) -0.006(2)
C00P 0.022(2) 0.024(2) 0.025(3) -0.0016(17) 0.0009(19) 0.0008(18)
C00Q 0.029(3) 0.026(2) 0.033(3) -0.0022(19) 0.008(2) -0.0029(19)
C00R 0.033(3) 0.055(3) 0.027(3) -0.014(2) 0.016(2) -0.015(2)
C00S 0.033(3) 0.036(3) 0.024(3) 0.0000(19) 0.005(2) -0.007(2)
C00T 0.032(3) 0.031(3) 0.039(3) -0.003(2) 0.011(2) -0.009(2)
C00U 0.034(3) 0.048(3) 0.018(3) -0.004(2) 0.005(2) -0.015(2)
C00V 0.071(4) 0.053(4) 0.027(3) 0.007(2) 0.003(3) -0.035(3)
C00W 0.049(4) 0.050(3) 0.047(4) -0.009(3) 0.022(3) -0.023(3)
C00X 0.036(3) 0.041(3) 0.043(4) -0.006(2) 0.016(3) -0.004(2)
B00Y 0.032(3) 0.037(3) 0.023(3) -0.002(2) 0.004(2) -0.006(2)

loop_
_atom_type_symbol
_atom_type_description
_atom_type_scat_dispersion_real
_atom_type_scat_dispersion_imag
_atom_type_scat_source
C C 0.0033 0.0016 'International Tables Vol C Tables 4.2.6.8 and 6.1.1.4'
H H 0.0000 0.0000 'International Tables Vol C Tables 4.2.6.8 and 6.1.1.4'
O O 0.0106 0.0060 'International Tables Vol C Tables 4.2.6.8 and 6.1.1.4'
N N 0.0061 0.0033 'International Tables Vol C Tables 4.2.6.8 and 6.1.1.4'
I I -0.4742 1.8119 'International Tables Vol C Tables 4.2.6.8 and 6.1.1.4'
B B 0.0013 0.0007 'International Tables Vol C Tables 4.2.6.8 and 6.1.1.4'
F F 0.0171 0.0103 'International Tables Vol C Tables 4.2.6.8 and 6.1.1.4'

loop_
_geom_angle_atom_site_label_1
_geom_angle_atom_site_label_2
_geom_angle_atom_site_label_3
_geom_angle
_geom_angle_site_symmetry_1
_geom_angle_site_symmetry_3
C00P N005 C00D 121.3(4) . .
C00P N005 B00Y 122.4(4) . .
C00D N005 B00Y 116.0(4) . .
C00I N006 C00F 119.5(4) . .
C00I N006 B00Y 123.8(4) . .
C00F N006 B00Y 116.5(4) . .
C00A C007 C008 121.1(4) . .
C00A C007 I002 120.7(3) . .
C008 C007 I002 118.2(3) . .
C00B C008 C007 119.1(5) . .
C00B C008 H1 120.4 . .
C007 C008 H1 120.4 . .
C00N C009 C00J 122.1(4) . .
C00N C009 I001 118.3(4) . .
C00J C009 I001 119.6(3) . .
C007 C00A C00C 118.9(4) . .
C007 C00A H2 120.5 . .
C00C C00A H2 120.5 . .
C008 C00B C00H 120.5(4) . .
C008 C00B H3 119.7 . .
C00H C00B H3 119.7 . .
C00H C00C C00A 121.2(4) . .
C00H C00C H4 119.4 . .
C00A C00C H4 119.4 . .
C00M C00D C00Q 120.0(5) . .
C00M C00D N005 119.5(5) . .
C00Q C00D N005 120.4(4) . .
C00N C00E C00L 119.6(4) . .
C00N C00E H5 120.2 . .
C00L C00E H5 120.2 . .
C00S C00F C00O 121.6(4) . .
C00S C00F N006 119.4(4) . .
C00O C00F N006 119.0(4) . .
C00I C00G C00P 124.1(4) . .
C00I C00G H6 118.0 . .
C00P C00G H6 118.0 . .
C00C C00H C00B 119.1(4) . .
C00C C00H C00I 120.6(4) . .
C00B C00H C00I 119.7(4) . .
N006 C00I C00G 119.0(4) . .
N006 C00I C00H 123.3(4) . .
C00G C00I C00H 117.5(4) . .
C009 C00J C00K 118.0(4) . .
C009 C00J H7 121.0 . .
C00K C00J H7 121.0 . .
C00L C00K C00J 120.9(4) . .
C00L C00K H8 119.5 . .
C00J C00K H8 119.5 . .
C00K C00L C00E 119.7(4) . .
C00K C00L C00P 122.6(4) . .
C00E C00L C00P 117.6(4) . .
C00D C00M C00V 120.3(6) . .
C00D C00M H9 119.9 . .
C00V C00M H9 119.9 . .
C009 C00N C00E 119.7(4) . .
C009 C00N H10 120.1 . .
C00E C00N H10 120.1 . .
C00T C00O C00F 118.4(5) . .
C00T C00O H11 120.8 . .
C00F C00O H11 120.8 . .
N005 C00P C00G 119.9(4) . .
N005 C00P C00L 123.4(4) . .
C00G C00P C00L 116.6(4) . .
C00D C00Q C00X 120.4(5) . .
C00D C00Q H12 119.8 . .
C00X C00Q H12 119.8 . .
C00T C00R C00U 119.7(5) . .
C00T C00R H13 120.1 . .
C00U C00R H13 120.1 . .
C00F C00S C00U 118.7(5) . .
C00F C00S H14 120.6 . .
C00U C00S H14 120.6 . .
C00R C00T C00O 120.9(5) . .
C00R C00T H15 119.5 . .
C00O C00T H15 119.5 . .
C00R C00U C00S 120.6(5) . .
C00R C00U H16 119.7 . .
C00S C00U H16 119.7 . .
C00W C00V C00M 119.3(5) . .
C00W C00V H17 120.3 . .
C00M C00V H17 120.3 . .
C00X C00W C00V 120.2(5) . .
C00X C00W H18 119.9 . .
C00V C00W H18 119.9 . .
C00W C00X C00Q 119.7(6) . .
C00W C00X H19 120.2 . .
C00Q C00X H19 120.2 . .
F003 B00Y F004 109.3(4) . .
F003 B00Y N006 110.1(4) . .
F004 B00Y N006 109.7(4) . .
F003 B00Y N005 108.7(4) . .
F004 B00Y N005 109.7(4) . .
N006 B00Y N005 109.3(4) . .

loop_
_geom_bond_atom_site_label_1
_geom_bond_atom_site_label_2
_geom_bond_distance
_geom_bond_site_symmetry_2
I001 C009 2.096(5) .
I002 C007 2.097(5) .
F003 B00Y 1.394(6) .
F004 B00Y 1.401(7) .
N005 C00P 1.329(6) .
N005 C00D 1.445(6) .
N005 B00Y 1.566(7) .
N006 C00I 1.326(6) .
N006 C00F 1.463(6) .
N006 B00Y 1.540(7) .
C007 C00A 1.378(7) .
C007 C008 1.393(7) .
C008 C00B 1.386(6) .
C008 H1 0.9300 .
C009 C00N 1.378(6) .
C009 C00J 1.388(7) .
C00A C00C 1.390(6) .
C00A H2 0.9300 .
C00B C00H 1.394(7) .
C00B H3 0.9300 .
C00C C00H 1.383(6) .
C00C H4 0.9300 .
C00D C00M 1.371(7) .
C00D C00Q 1.388(7) .
C00E C00N 1.397(6) .
C00E C00L 1.407(7) .
C00E H5 0.9300 .
C00F C00S 1.375(7) .
C00F C00O 1.396(7) .
C00G C00I 1.392(7) .
C00G C00P 1.397(6) .
C00G H6 0.9300 .
C00H C00I 1.486(6) .
C00J C00K 1.410(7) .
C00J H7 0.9300 .
C00K C00L 1.385(6) .
C00K H8 0.9300 .
C00L C00P 1.486(6) .
C00M C00V 1.410(8) .
C00M H9 0.9300 .
C00N H10 0.9300 .
C00O C00T 1.393(7) .
C00O H11 0.9300 .
C00Q C00X 1.397(7) .
C00Q H12 0.9300 .
C00R C00T 1.370(8) .
C00R C00U 1.391(8) .
C00R H13 0.9300 .
C00S C00U 1.392(7) .
C00S H14 0.9300 .
C00T H15 0.9300 .
C00U H16 0.9300 .
C00V C00W 1.396(9) .
C00V H17 0.9300 .
C00W C00X 1.382(9) .
C00W H18 0.9300 .
C00X H19 0.9300 .

loop_
_geom_torsion_atom_site_label_1
_geom_torsion_atom_site_label_2
_geom_torsion_atom_site_label_3
_geom_torsion_atom_site_label_4
_geom_torsion
_geom_torsion_site_symmetry_1
_geom_torsion_site_symmetry_2
_geom_torsion_site_symmetry_3
_geom_torsion_site_symmetry_4
C00A C007 C008 C00B -1.2(7) . . . .
I002 C007 C008 C00B 179.0(3) . . . .
C008 C007 C00A C00C 0.8(7) . . . .
I002 C007 C00A C00C -179.4(3) . . . .
C007 C008 C00B C00H 0.2(7) . . . .
C007 C00A C00C C00H 0.5(7) . . . .
C00P N005 C00D C00M 129.7(5) . . . .
B00Y N005 C00D C00M -55.8(6) . . . .
C00P N005 C00D C00Q -52.9(6) . . . .
B00Y N005 C00D C00Q 121.6(5) . . . .
C00I N006 C00F C00S -124.5(5) . . . .
B00Y N006 C00F C00S 59.3(6) . . . .
C00I N006 C00F C00O 58.3(6) . . . .
B00Y N006 C00F C00O -117.9(5) . . . .
C00A C00C C00H C00B -1.4(7) . . . .
C00A C00C C00H C00I -172.4(4) . . . .
C008 C00B C00H C00C 1.0(7) . . . .
C008 C00B C00H C00I 172.1(4) . . . .
C00F N006 C00I C00G -166.2(4) . . . .
B00Y N006 C00I C00G 9.6(7) . . . .
C00F N006 C00I C00H 19.4(7) . . . .
B00Y N006 C00I C00H -164.8(4) . . . .
C00P C00G C00I N006 0.9(7) . . . .
C00P C00G C00I C00H 175.6(4) . . . .
C00C C00H C00I N006 -146.9(5) . . . .
C00B C00H C00I N006 42.1(6) . . . .
C00C C00H C00I C00G 38.7(6) . . . .
C00B C00H C00I C00G -132.3(5) . . . .
C00N C009 C00J C00K 0.3(7) . . . .
I001 C009 C00J C00K 179.6(3) . . . .
C009 C00J C00K C00L -1.5(7) . . . .
C00J C00K C00L C00E 1.8(7) . . . .
C00J C00K C00L C00P -174.4(4) . . . .
C00N C00E C00L C00K -0.9(7) . . . .
C00N C00E C00L C00P 175.5(4) . . . .
C00Q C00D C00M C00V 0.0(8) . . . .
N005 C00D C00M C00V 177.4(5) . . . .
C00J C009 C00N C00E 0.6(7) . . . .
I001 C009 C00N C00E -178.7(3) . . . .
C00L C00E C00N C009 -0.3(7) . . . .
C00S C00F C00O C00T 1.3(7) . . . .
N006 C00F C00O C00T 178.5(4) . . . .
C00D N005 C00P C00G 171.9(4) . . . .
B00Y N005 C00P C00G -2.2(7) . . . .
C00D N005 C00P C00L -12.3(7) . . . .
B00Y N005 C00P C00L 173.6(4) . . . .
C00I C00G C00P N005 -4.6(7) . . . .
C00I C00G C00P C00L 179.4(4) . . . .
C00K C00L C00P N005 -48.2(7) . . . .
C00E C00L C00P N005 135.6(5) . . . .
C00K C00L C00P C00G 127.7(5) . . . .
C00E C00L C00P C00G -48.5(6) . . . .
C00M C00D C00Q C00X 0.4(7) . . . .
N005 C00D C00Q C00X -177.0(4) . . . .
C00O C00F C00S C00U -1.7(7) . . . .
N006 C00F C00S C00U -178.9(4) . . . .
C00U C00R C00T C00O -0.8(8) . . . .
C00F C00O C00T C00R -0.1(7) . . . .
C00T C00R C00U C00S 0.4(7) . . . .
C00F C00S C00U C00R 0.9(7) . . . .
C00D C00M C00V C00W -0.4(9) . . . .
C00M C00V C00W C00X 0.5(9) . . . .
C00V C00W C00X C00Q -0.1(9) . . . .
C00D C00Q C00X C00W -0.3(8) . . . .
C00I N006 B00Y F003 -133.8(5) . . . .
C00F N006 B00Y F003 42.2(6) . . . .
C00I N006 B00Y F004 105.9(5) . . . .
C00F N006 B00Y F004 -78.1(5) . . . .
C00I N006 B00Y N005 -14.4(7) . . . .
C00F N006 B00Y N005 161.5(4) . . . .
C00P N005 B00Y F003 130.7(5) . . . .
C00D N005 B00Y F003 -43.7(5) . . . .
C00P N005 B00Y F004 -109.8(5) . . . .
C00D N005 B00Y F004 75.7(5) . . . .
C00P N005 B00Y N006 10.5(6) . . . .
C00D N005 B00Y N006 -163.9(4) . . . .
